data_4339297
loop_
_publ_author_name
'Frantz, Richard'
'Guillam\'on, Eva'
'Lacour, J\'er\^ome'
'Llusar, Rosa'
'Polo, Victor'
'Vicent, Cristian'

_publ_section_title
;
 C3-symmetric trinuclear molybdenum cluster sulfides: configurational
 stability, supramolecular stereocontrol, and absolute configuration
 assignment.
;
_journal_issue 25
_journal_name_full 'Inorganic chemistry'
_journal_page_first 10717
_journal_page_last 10723
_journal_paper_doi 10.1021/ic701522p
_journal_volume 46
_journal_year 2007
_chemical_formula_sum 'C111 H93 Cl15 Mo3 O6 P7 S4'
_chemical_formula_weight 2687.45
_chemical_name_systematic
; 
 ? 
;
_space_group_IT_number 2
_symmetry_cell_setting triclinic
_symmetry_space_group_name_Hall '-P 1'
_symmetry_space_group_name_H-M 'P -1'
_atom_sites_solution_hydrogens geom
_atom_sites_solution_primary direct
_atom_sites_solution_secondary difmap
_audit_creation_method SHELXL-97
_cell_angle_alpha 97.010(2)
_cell_angle_beta 92.467(2)
_cell_angle_gamma 108.341(2)
_cell_formula_units_Z 2
_cell_length_a 17.1206(14)
_cell_length_b 19.6851(15)
_cell_length_c 20.7160(16)
_cell_measurement_temperature 293(2)
_cell_volume 6552.9(9)
_computing_cell_refinement 'Bruker SMART'
_computing_data_collection 'Bruker SMART'
_computing_data_reduction 'Bruker SAINT'
_computing_molecular_graphics 'Bruker SHELXTL'
_computing_publication_material 'Bruker SHELXTL'
_computing_structure_refinement 'SHELXL-97 (Sheldrick, 1997)'
_computing_structure_solution 'SHELXS-97 (Sheldrick, 1990)'
_diffrn_ambient_temperature 293(2)
_diffrn_measured_fraction_theta_full 0.994
_diffrn_measured_fraction_theta_max 0.994
_diffrn_measurement_device_type 'CCD area detector'
_diffrn_measurement_method 'phi and omega scans'
_diffrn_radiation_monochromator graphite
_diffrn_radiation_source 'fine-focus sealed tube'
_diffrn_radiation_type MoK\a
_diffrn_radiation_wavelength 0.71073
_diffrn_reflns_av_R_equivalents 0.0676
_diffrn_reflns_av_sigmaI/netI 0.1590
_diffrn_reflns_limit_h_max 17
_diffrn_reflns_limit_h_min -20
_diffrn_reflns_limit_k_max 23
_diffrn_reflns_limit_k_min -23
_diffrn_reflns_limit_l_max 24
_diffrn_reflns_limit_l_min -24
_diffrn_reflns_number 36895
_diffrn_reflns_theta_full 25.00
_diffrn_reflns_theta_max 25.00
_diffrn_reflns_theta_min 0.99
_exptl_absorpt_coefficient_mu 0.784
_exptl_absorpt_correction_type 'Bruker SADABS'
_exptl_crystal_colour green
_exptl_crystal_density_diffrn 1.362
_exptl_crystal_density_method 'not measured'
_exptl_crystal_description prism
_exptl_crystal_F_000 2714
_exptl_crystal_size_max 0.15
_exptl_crystal_size_mid 0.14
_exptl_crystal_size_min 0.12
_refine_diff_density_max 1.174
_refine_diff_density_min -1.030
_refine_diff_density_rms 0.219
_refine_ls_extinction_method none
_refine_ls_goodness_of_fit_ref 1.178
_refine_ls_hydrogen_treatment constr
_refine_ls_matrix_type full
_refine_ls_number_parameters 1150
_refine_ls_number_reflns 22938
_refine_ls_number_restraints 0
_refine_ls_restrained_S_all 1.178
_refine_ls_R_factor_all 0.1732
_refine_ls_R_factor_gt 0.0806
_refine_ls_shift/su_max 0.001
_refine_ls_shift/su_mean 0.000
_refine_ls_structure_factor_coef Fsqd
_refine_ls_weighting_details 'calc w=1/[\s^2^(Fo^2^)+(0.0925P)^2^+8.9700P] where P=(Fo^2^+2Fc^2^)/3'
_refine_ls_weighting_scheme calc
_refine_ls_wR_factor_gt 0.2067
_refine_ls_wR_factor_ref 0.2615
_reflns_number_gt 11349
_reflns_number_total 22938
_reflns_threshold_expression >2sigma(I)
_cod_data_source_file ic701522p-file002.cif
_cod_data_source_block '[Mo3S4Cl3(dppe)3](trisphat)2.5C6H6'
_cod_depositor_comments
;
The following automatic conversions were performed:

'_symmetry_cell_setting' value 'Triclinic' changed to 'triclinic'
according to
/usr/data/users/saulius/automatic-downloads/retrospective/ACS/lib/dictionaries/cif_core.dic
dictionary named 'cif_core.dic' version 2.4.2 from 2011-04-26.

Automatic conversion script
Id: cif_fix_values 2281 2013-09-26 08:29:07Z andrius 
;
_cod_original_sg_symbol_H-M P-1
_cod_database_code 4339297
_ratio_of_minimum_to_maximum_apparent_transmission 0.684704

loop_
_symmetry_equiv_pos_as_xyz
'x, y, z'
'-x, -y, -z'

loop_
_atom_site_label
_atom_site_type_symbol
_atom_site_fract_x
_atom_site_fract_y
_atom_site_fract_z
_atom_site_U_iso_or_equiv
_atom_site_adp_type
_atom_site_occupancy
_atom_site_symmetry_multiplicity
_atom_site_calc_flag
_atom_site_refinement_flags
Mo1 Mo 0.43677(5) 0.20117(4) 0.73965(4) 0.0330(2) Uani 1 1 d .
Mo2 Mo 0.28808(5) 0.08959(4) 0.70617(4) 0.0319(2) Uani 1 1 d .
Mo3 Mo 0.29544(6) 0.23196(5) 0.70146(4) 0.0353(2) Uani 1 1 d .
S1 S 0.36439(16) 0.16696(13) 0.63548(11) 0.0345(6) Uani 1 1 d .
S2 S 0.38749(17) 0.28526(14) 0.79268(12) 0.0424(7) Uani 1 1 d .
S3 S 0.19898(17) 0.14778(14) 0.74795(12) 0.0400(6) Uani 1 1 d .
S4 S 0.37519(16) 0.10782(14) 0.79783(12) 0.0384(6) Uani 1 1 d .
Cl1 Cl 0.53279(17) 0.14165(14) 0.69392(13) 0.0451(7) Uani 1 1 d .
Cl2 Cl 0.19167(16) 0.03199(13) 0.60816(12) 0.0403(6) Uani 1 1 d .
Cl3 Cl 0.35961(18) 0.33581(14) 0.64442(13) 0.0495(7) Uani 1 1 d .
P1 P 0.55029(18) 0.24040(15) 0.83518(13) 0.0425(7) Uani 1 1 d .
P2 P 0.55551(18) 0.30385(14) 0.69428(13) 0.0411(7) Uani 1 1 d .
P3 P 0.20155(17) -0.01747(15) 0.76276(12) 0.0379(7) Uani 1 1 d .
P4 P 0.33345(17) -0.02004(14) 0.65142(12) 0.0364(6) Uani 1 1 d .
P5 P 0.2138(2) 0.31426(16) 0.74669(15) 0.0503(8) Uani 1 1 d .
P6 P 0.19215(18) 0.22082(15) 0.59849(13) 0.0420(7) Uani 1 1 d .
C1 C 0.5980(7) 0.1736(6) 0.8557(5) 0.051(3) Uani 1 1 d .
C2 C 0.6645(8) 0.1654(7) 0.8298(7) 0.071(4) Uani 1 1 d .
H2 H 0.6874 0.1935 0.7981 0.085 Uiso 1 1 calc R
C3 C 0.7012(10) 0.1162(10) 0.8483(8) 0.098(5) Uani 1 1 d .
H3 H 0.7483 0.1121 0.8297 0.117 Uiso 1 1 calc R
C4 C 0.6678(12) 0.0740(8) 0.8938(7) 0.091(5) Uani 1 1 d .
H4 H 0.6934 0.0424 0.9075 0.109 Uiso 1 1 calc R
C5 C 0.5939(11) 0.0778(8) 0.9208(6) 0.087(5) Uani 1 1 d .
H5 H 0.5681 0.0470 0.9498 0.105 Uiso 1 1 calc R
C6 C 0.5631(9) 0.1286(7) 0.9021(6) 0.067(4) Uani 1 1 d .
H6 H 0.5166 0.1341 0.9208 0.081 Uiso 1 1 calc R
C7 C 0.5245(8) 0.2754(6) 0.9151(5) 0.055(3) Uani 1 1 d .
C8 C 0.4451(8) 0.2513(6) 0.9356(5) 0.060(3) Uani 1 1 d .
H8 H 0.4033 0.2173 0.9077 0.072 Uiso 1 1 calc R
C9 C 0.4267(10) 0.2773(7) 0.9976(6) 0.072(4) Uani 1 1 d .
H9 H 0.3731 0.2592 1.0095 0.087 Uiso 1 1 calc R
C10 C 0.4831(16) 0.3268(11) 1.0397(9) 0.124(8) Uani 1 1 d .
H10 H 0.4703 0.3460 1.0796 0.148 Uiso 1 1 calc R
C11 C 0.559(2) 0.3465(14) 1.0205(9) 0.199(14) Uani 1 1 d .
H11 H 0.5994 0.3776 1.0513 0.239 Uiso 1 1 calc R
C12 C 0.5874(11) 0.3256(10) 0.9562(7) 0.130(8) Uani 1 1 d .
H12 H 0.6414 0.3442 0.9452 0.156 Uiso 1 1 calc R
C13 C 0.6369(7) 0.3138(6) 0.8149(5) 0.051(3) Uani 1 1 d .
H13A H 0.6281 0.3594 0.8295 0.062 Uiso 1 1 calc R
H13B H 0.6869 0.3137 0.8387 0.062 Uiso 1 1 calc R
C14 C 0.6495(6) 0.3093(5) 0.7425(5) 0.044(3) Uani 1 1 d .
H14A H 0.6654 0.2670 0.7287 0.052 Uiso 1 1 calc R
H14B H 0.6939 0.3517 0.7350 0.052 Uiso 1 1 calc R
C15 C 0.5628(7) 0.3989(6) 0.7042(6) 0.050(3) Uani 1 1 d .
C16 C 0.5405(9) 0.4320(7) 0.7565(8) 0.083(5) Uani 1 1 d .
H16 H 0.5165 0.4049 0.7886 0.099 Uiso 1 1 calc R
C17 C 0.5519(10) 0.5057(9) 0.7648(9) 0.100(5) Uani 1 1 d .
H17 H 0.5362 0.5263 0.8027 0.121 Uiso 1 1 calc R
C18 C 0.5848(12) 0.5488(9) 0.7202(11) 0.103(7) Uani 1 1 d .
H18 H 0.5902 0.5977 0.7255 0.123 Uiso 1 1 calc R
C19 C 0.6080(13) 0.5176(9) 0.6703(10) 0.120(8) Uani 1 1 d .
H19 H 0.6331 0.5458 0.6394 0.145 Uiso 1 1 calc R
C20 C 0.5978(11) 0.4424(7) 0.6593(7) 0.092(5) Uani 1 1 d .
H20 H 0.6149 0.4228 0.6215 0.110 Uiso 1 1 calc R
C21 C 0.5774(7) 0.2837(6) 0.6103(5) 0.047(3) Uani 1 1 d .
C22 C 0.6479(11) 0.2741(9) 0.5937(7) 0.093(5) Uani 1 1 d .
H22 H 0.6870 0.2747 0.6265 0.111 Uiso 1 1 calc R
C23 C 0.6649(11) 0.2634(10) 0.5292(8) 0.108(6) Uani 1 1 d .
H23 H 0.7138 0.2554 0.5187 0.130 Uiso 1 1 calc R
C24 C 0.6068(12) 0.2648(8) 0.4803(7) 0.091(5) Uani 1 1 d .
H24 H 0.6193 0.2616 0.4370 0.109 Uiso 1 1 calc R
C25 C 0.5342(10) 0.2708(8) 0.4946(6) 0.076(4) Uani 1 1 d .
H25 H 0.4944 0.2678 0.4615 0.091 Uiso 1 1 calc R
C26 C 0.5178(8) 0.2817(7) 0.5606(5) 0.063(3) Uani 1 1 d .
H26 H 0.4678 0.2876 0.5711 0.076 Uiso 1 1 calc R
C27 C 0.2160(7) -0.0020(6) 0.8517(5) 0.050(3) Uani 1 1 d .
C28 C 0.2093(9) 0.0592(8) 0.8862(6) 0.078(4) Uani 1 1 d .
H28 H 0.1970 0.0933 0.8638 0.093 Uiso 1 1 calc R
C29 C 0.2205(11) 0.0721(10) 0.9557(7) 0.101(6) Uani 1 1 d .
H29 H 0.2167 0.1147 0.9781 0.121 Uiso 1 1 calc R
C30 C 0.2363(12) 0.0237(12) 0.9884(7) 0.119(7) Uani 1 1 d .
H30 H 0.2471 0.0334 1.0336 0.143 Uiso 1 1 calc R
C31 C 0.2366(15) -0.0385(13) 0.9567(7) 0.163(11) Uani 1 1 d .
H31 H 0.2393 -0.0753 0.9800 0.196 Uiso 1 1 calc R
C32 C 0.2330(13) -0.0502(10) 0.8877(7) 0.127(8) Uani 1 1 d .
H32 H 0.2423 -0.0910 0.8666 0.153 Uiso 1 1 calc R
C33 C 0.0896(7) -0.0597(6) 0.7463(4) 0.041(3) Uani 1 1 d .
C34 C 0.0516(8) -0.1194(7) 0.7744(6) 0.066(4) Uani 1 1 d .
H34 H 0.0813 -0.1344 0.8052 0.079 Uiso 1 1 calc R
C35 C -0.0334(8) -0.1587(7) 0.7568(7) 0.078(4) Uani 1 1 d .
H35 H -0.0591 -0.1994 0.7760 0.093 Uiso 1 1 calc R
C36 C -0.0784(8) -0.1362(7) 0.7108(6) 0.065(4) Uani 1 1 d .
H36 H -0.1335 -0.1627 0.6986 0.078 Uiso 1 1 calc R
C37 C -0.0423(8) -0.0766(7) 0.6842(6) 0.059(3) Uani 1 1 d .
H37 H -0.0725 -0.0604 0.6547 0.071 Uiso 1 1 calc R
C38 C 0.0419(7) -0.0389(6) 0.7014(5) 0.051(3) Uani 1 1 d .
H38 H 0.0668 0.0019 0.6820 0.061 Uiso 1 1 calc R
C39 C 0.2368(7) -0.0930(6) 0.7383(5) 0.051(3) Uani 1 1 d .
H39A H 0.2889 -0.0864 0.7628 0.061 Uiso 1 1 calc R
H39B H 0.1968 -0.1372 0.7477 0.061 Uiso 1 1 calc R
C40 C 0.2480(7) -0.0988(5) 0.6655(5) 0.044(3) Uani 1 1 d .
H40A H 0.1977 -0.1002 0.6412 0.053 Uiso 1 1 calc R
H40B H 0.2600 -0.1429 0.6509 0.053 Uiso 1 1 calc R
C41 C 0.3403(7) -0.0259(6) 0.5639(5) 0.045(3) Uani 1 1 d .
C42 C 0.2851(9) -0.0787(7) 0.5190(6) 0.068(4) Uani 1 1 d .
H42 H 0.2416 -0.1142 0.5328 0.081 Uiso 1 1 calc R
C43 C 0.2958(12) -0.0780(9) 0.4523(7) 0.102(6) Uani 1 1 d .
H43 H 0.2576 -0.1120 0.4216 0.122 Uiso 1 1 calc R
C44 C 0.3625(12) -0.0272(11) 0.4318(7) 0.099(6) Uani 1 1 d .
H44 H 0.3718 -0.0298 0.3879 0.118 Uiso 1 1 calc R
C45 C 0.4153(10) 0.0274(9) 0.4767(7) 0.084(5) Uani 1 1 d .
H45 H 0.4577 0.0638 0.4628 0.100 Uiso 1 1 calc R
C46 C 0.4047(8) 0.0274(7) 0.5421(5) 0.059(3) Uani 1 1 d .
H46 H 0.4411 0.0635 0.5723 0.071 Uiso 1 1 calc R
C47 C 0.4207(6) -0.0465(5) 0.6793(5) 0.035(2) Uani 1 1 d .
C48 C 0.4436(7) -0.0963(6) 0.6400(5) 0.051(3) Uani 1 1 d .
H48 H 0.4163 -0.1133 0.5985 0.061 Uiso 1 1 calc R
C49 C 0.5066(8) -0.1231(6) 0.6594(6) 0.060(3) Uani 1 1 d .
H49 H 0.5200 -0.1577 0.6314 0.072 Uiso 1 1 calc R
C50 C 0.5479(8) -0.0978(6) 0.7194(7) 0.058(3) Uani 1 1 d .
H50 H 0.5909 -0.1139 0.7323 0.070 Uiso 1 1 calc R
C51 C 0.5258(8) -0.0485(6) 0.7610(7) 0.068(4) Uani 1 1 d .
H51 H 0.5529 -0.0319 0.8026 0.082 Uiso 1 1 calc R
C52 C 0.4623(8) -0.0230(6) 0.7406(6) 0.060(3) Uani 1 1 d .
H52 H 0.4479 0.0106 0.7690 0.072 Uiso 1 1 calc R
C53 C 0.1606(9) 0.2938(6) 0.8209(6) 0.065(4) Uani 1 1 d .
C54 C 0.2010(10) 0.2736(8) 0.8726(7) 0.081(4) Uani 1 1 d .
H54 H 0.2527 0.2688 0.8669 0.098 Uiso 1 1 calc R
C55 C 0.1681(14) 0.2608(10) 0.9309(9) 0.118(7) Uani 1 1 d .
H55 H 0.1955 0.2487 0.9653 0.142 Uiso 1 1 calc R
C56 C 0.0895(16) 0.2675(11) 0.9337(10) 0.129(8) Uani 1 1 d .
H56 H 0.0656 0.2612 0.9730 0.155 Uiso 1 1 calc R
C57 C 0.0417(17) 0.2831(14) 0.8824(13) 0.178(11) Uani 1 1 d .
H57 H -0.0125 0.2824 0.8861 0.214 Uiso 1 1 calc R
C58 C 0.0819(4) 0.2992(4) 0.8272(3) 0.115(6) Uani 1 1 d .
H58 H 0.0562 0.3139 0.7936 0.138 Uiso 1 1 calc R
C59 C 0.2701(4) 0.4083(4) 0.7718(3) 0.074(4) Uiso 1 1 d R
C60 C 0.3156(4) 0.4314(4) 0.8322(3) 0.178(10) Uiso 1 1 d R
H60 H 0.3171 0.3980 0.8599 0.214 Uiso 1 1 calc R
C61 C 0.3588(4) 0.5043(4) 0.8511(3) 0.257(15) Uiso 1 1 d R
H61 H 0.3892 0.5198 0.8915 0.309 Uiso 1 1 calc R
C62 C 0.3566(4) 0.5542(4) 0.8096(3) 0.119(6) Uiso 1 1 d R
H62 H 0.3855 0.6031 0.8222 0.143 Uiso 1 1 calc R
C63 C 0.3111(4) 0.5312(4) 0.7492(3) 0.227(13) Uiso 1 1 d R
H63 H 0.3096 0.5646 0.7214 0.273 Uiso 1 1 calc R
C64 C 0.2679(4) 0.4583(4) 0.7303(3) 0.164(9) Uiso 1 1 d R
H64 H 0.2375 0.4428 0.6899 0.197 Uiso 1 1 calc R
C65 C 0.1270(4) 0.3079(4) 0.6823(3) 0.067(4) Uani 1 1 d R
H65A H 0.0799 0.2654 0.6845 0.080 Uiso 1 1 calc R
H65B H 0.1095 0.3503 0.6899 0.080 Uiso 1 1 calc R
C66 C 0.1607(8) 0.3030(6) 0.6158(5) 0.057(3) Uani 1 1 d .
H66A H 0.2080 0.3456 0.6143 0.068 Uiso 1 1 calc R
H66B H 0.1187 0.3018 0.5823 0.068 Uiso 1 1 calc R
C67 C 0.0914(7) 0.1530(5) 0.5760(5) 0.040(3) Uani 1 1 d .
C68 C 0.0410(8) 0.1247(6) 0.6234(6) 0.056(3) Uani 1 1 d .
H68 H 0.0629 0.1352 0.6666 0.067 Uiso 1 1 calc R
C69 C -0.0440(7) 0.0796(7) 0.6085(6) 0.060(3) Uani 1 1 d .
H69 H -0.0777 0.0631 0.6412 0.072 Uiso 1 1 calc R
C70 C -0.0731(8) 0.0620(7) 0.5430(7) 0.071(4) Uani 1 1 d .
H70 H -0.1276 0.0333 0.5310 0.085 Uiso 1 1 calc R
C71 C -0.0219(9) 0.0867(8) 0.4962(6) 0.078(4) Uani 1 1 d .
H71 H -0.0417 0.0728 0.4525 0.094 Uiso 1 1 calc R
C72 C 0.0592(8) 0.1320(7) 0.5118(6) 0.066(4) Uani 1 1 d .
H72 H 0.0920 0.1483 0.4786 0.079 Uiso 1 1 calc R
C73 C 0.2374(7) 0.2242(6) 0.5208(5) 0.045(3) Uani 1 1 d .
C74 C 0.2535(9) 0.2808(7) 0.4861(6) 0.076(4) Uani 1 1 d .
H74 H 0.2408 0.3216 0.5032 0.091 Uiso 1 1 calc R
C75 C 0.2869(12) 0.2809(10) 0.4279(7) 0.102(6) Uani 1 1 d .
H75 H 0.2974 0.3212 0.4063 0.123 Uiso 1 1 calc R
C76 C 0.3050(10) 0.2212(11) 0.4014(7) 0.094(5) Uani 1 1 d .
H76 H 0.3268 0.2197 0.3611 0.113 Uiso 1 1 calc R
C77 C 0.2909(10) 0.1652(9) 0.4345(7) 0.086(5) Uani 1 1 d .
H77 H 0.3041 0.1248 0.4169 0.103 Uiso 1 1 calc R
C78 C 0.2574(7) 0.1648(7) 0.4936(6) 0.060(3) Uani 1 1 d .
H78 H 0.2482 0.1246 0.5153 0.072 Uiso 1 1 calc R
P10 P 0.2969(2) 0.22140(17) 0.18020(15) 0.0535(8) Uani 1 1 d .
Cl10 Cl 0.3158(4) 0.4120(2) 0.0559(3) 0.1297(19) Uani 1 1 d .
Cl11 Cl 0.2199(4) 0.5131(2) 0.1238(4) 0.174(3) Uani 1 1 d .
Cl12 Cl 0.1489(4) 0.4834(3) 0.2567(4) 0.192(3) Uani 1 1 d .
Cl13 Cl 0.1574(3) 0.3472(3) 0.3173(3) 0.1261(18) Uani 1 1 d .
Cl14 Cl 0.4556(4) 0.1120(2) 0.0490(2) 0.1214(19) Uani 1 1 d .
Cl15 Cl 0.6354(4) 0.1554(4) 0.1175(3) 0.169(3) Uani 1 1 d .
Cl16 Cl 0.6815(3) 0.2582(3) 0.2529(3) 0.150(2) Uani 1 1 d .
Cl17 Cl 0.5462(3) 0.3192(2) 0.3149(2) 0.0949(13) Uani 1 1 d .
Cl18 Cl 0.0465(3) 0.0801(2) 0.05936(19) 0.1076(15) Uani 1 1 d .
Cl19 Cl -0.0146(3) -0.0741(3) 0.1064(2) 0.1256(19) Uani 1 1 d .
Cl20 Cl 0.0849(3) -0.10696(19) 0.21995(18) 0.0862(12) Uani 1 1 d .
Cl21 Cl 0.2416(2) 0.01492(17) 0.29220(15) 0.0658(9) Uani 1 1 d .
O1 O 0.3117(6) 0.2882(5) 0.1323(4) 0.071(2) Uani 1 1 d .
O2 O 0.2471(5) 0.2616(4) 0.2343(4) 0.056(2) Uani 1 1 d .
O3 O 0.3499(6) 0.1837(4) 0.1254(4) 0.062(2) Uani 1 1 d .
O4 O 0.3855(5) 0.2673(4) 0.2291(4) 0.057(2) Uani 1 1 d .
O5 O 0.2082(5) 0.1750(5) 0.1329(4) 0.066(2) Uani 1 1 d .
O6 O 0.2810(5) 0.1524(4) 0.2263(3) 0.0502(19) Uani 1 1 d .
C100 C 0.2721(9) 0.3358(7) 0.1548(8) 0.070(4) Uani 1 1 d .
C101 C 0.2674(10) 0.3950(7) 0.1273(8) 0.091(5) Uani 1 1 d .
C102 C 0.2251(12) 0.4384(9) 0.1618(13) 0.116(8) Uani 1 1 d .
C103 C 0.1914(12) 0.4261(9) 0.2195(12) 0.112(7) Uani 1 1 d .
C104 C 0.1984(9) 0.3645(8) 0.2465(9) 0.092(5) Uani 1 1 d .
C105 C 0.2377(8) 0.3196(7) 0.2129(7) 0.068(4) Uani 1 1 d .
C106 C 0.4288(10) 0.1991(7) 0.1496(6) 0.064(4) Uani 1 1 d .
C107 C 0.4858(11) 0.1724(7) 0.1216(7) 0.075(4) Uani 1 1 d .
C108 C 0.5630(13) 0.1897(10) 0.1496(11) 0.100(6) Uani 1 1 d .
C109 C 0.5860(9) 0.2349(9) 0.2100(10) 0.089(5) Uani 1 1 d .
C110 C 0.5270(10) 0.2643(7) 0.2408(7) 0.069(4) Uani 1 1 d .
C111 C 0.4493(9) 0.2456(6) 0.2079(7) 0.061(3) Uani 1 1 d .
C112 C 0.1741(8) 0.1085(7) 0.1493(5) 0.055(3) Uani 1 1 d .
C113 C 0.1021(8) 0.0588(7) 0.1206(6) 0.065(4) Uani 1 1 d .
C114 C 0.0734(8) -0.0075(7) 0.1412(6) 0.069(4) Uani 1 1 d .
C115 C 0.1190(8) -0.0226(6) 0.1939(6) 0.058(3) Uani 1 1 d .
C116 C 0.1877(7) 0.0277(6) 0.2243(5) 0.051(3) Uani 1 1 d .
C117 C 0.2135(4) 0.0923(4) 0.2040(3) 0.049(3) Uani 1 1 d .
C900 C 0.1021(4) 0.7382(4) 0.3698(3) 0.304(19) Uiso 1 1 d R
C901 C 0.1285(4) 0.7683(4) 0.3155(3) 0.222(13) Uiso 1 1 d R
C902 C 0.1274(4) 0.7269(4) 0.2575(3) 0.242(14) Uiso 1 1 d R
C903 C 0.0973(4) 0.6512(4) 0.2523(3) 0.232(14) Uiso 1 1 d R
C904 C 0.0702(4) 0.6205(4) 0.3046(3) 0.212(12) Uiso 1 1 d R
C905 C 0.0715(4) 0.6629(4) 0.3651(3) 0.228(13) Uiso 1 1 d R
C906 C 0.9104(4) 0.3271(4) 0.3139(3) 0.36(5) Uiso 0.50 1 d PR
C907 C 0.8698(4) 0.3428(4) 0.3659(3) 0.21(2) Uiso 0.50 1 d PR
C908 C 0.8737(4) 0.3150(4) 0.4226(3) 0.148(16) Uiso 0.50 1 d PR
C909 C 0.9220(4) 0.2699(4) 0.4290(3) 0.22(3) Uiso 0.50 1 d PR
C910 C 0.9634(4) 0.2546(4) 0.3791(3) 0.117(12) Uiso 0.50 1 d PR
C911 C 0.9591(4) 0.2826(4) 0.3200(3) 0.25(3) Uiso 0.50 1 d PR
C912 C 0.8729(4) 0.5285(4) 0.5419(3) 0.21(2) Uiso 0.50 1 d PR
C913 C 0.7905(4) 0.4918(4) 0.5397(3) 0.25(3) Uiso 0.50 1 d PR
C914 C 0.7416(4) 0.4710(4) 0.4823(3) 0.163(17) Uiso 0.50 1 d PR
C915 C 0.7764(4) 0.4865(4) 0.4234(3) 0.176(19) Uiso 0.50 1 d PR
C916 C 0.8571(4) 0.5215(4) 0.4243(3) 0.19(2) Uiso 0.50 1 d PR
C917 C 0.9082(4) 0.5436(4) 0.4835(3) 0.151(16) Uiso 0.50 1 d PR
C918 C 0.5439(4) 0.5702(4) 0.4819(3) 0.33(2) Uiso 1 1 d R
C919 C 0.5488(4) 0.5094(4) 0.4468(3) 0.248(15) Uiso 1 1 d R
C920 C 0.4746(4) 0.5508(4) 0.5211(3) 0.273(17) Uiso 1 1 d R

loop_
_atom_site_aniso_label
_atom_site_aniso_U_11
_atom_site_aniso_U_22
_atom_site_aniso_U_33
_atom_site_aniso_U_23
_atom_site_aniso_U_13
_atom_site_aniso_U_12
Mo1 0.0302(5) 0.0360(5) 0.0297(5) 0.0025(4) -0.0047(4) 0.0080(4)
Mo2 0.0279(5) 0.0356(5) 0.0293(5) 0.0016(4) -0.0030(4) 0.0078(4)
Mo3 0.0346(6) 0.0376(5) 0.0316(5) -0.0007(4) -0.0060(4) 0.0121(4)
S1 0.0338(15) 0.0349(14) 0.0305(13) 0.0016(11) -0.0047(11) 0.0072(12)
S2 0.0417(17) 0.0455(16) 0.0367(15) -0.0056(12) -0.0072(13) 0.0152(14)
S3 0.0356(16) 0.0467(16) 0.0384(15) 0.0009(12) 0.0007(12) 0.0164(13)
S4 0.0348(16) 0.0423(15) 0.0344(14) 0.0068(11) -0.0054(12) 0.0078(13)
Cl1 0.0419(17) 0.0467(15) 0.0475(16) 0.0056(12) -0.0016(13) 0.0166(13)
Cl2 0.0333(15) 0.0451(15) 0.0368(14) -0.0023(11) -0.0068(12) 0.0090(12)
Cl3 0.0517(19) 0.0414(15) 0.0522(17) 0.0065(12) -0.0103(14) 0.0123(14)
P1 0.0379(17) 0.0516(17) 0.0343(15) 0.0056(13) -0.0061(13) 0.0103(14)
P2 0.0404(18) 0.0401(16) 0.0385(16) 0.0073(12) -0.0026(13) 0.0071(14)
P3 0.0354(17) 0.0450(16) 0.0318(15) 0.0062(12) -0.0001(12) 0.0107(13)
P4 0.0351(16) 0.0412(15) 0.0331(15) 0.0043(12) 0.0024(12) 0.0131(13)
P5 0.049(2) 0.0428(17) 0.0543(19) -0.0119(14) -0.0024(15) 0.0155(15)
P6 0.0431(18) 0.0440(16) 0.0380(16) -0.0010(12) -0.0104(13) 0.0170(14)
C1 0.045(8) 0.072(8) 0.038(6) 0.007(6) -0.012(6) 0.022(7)
C2 0.053(9) 0.094(10) 0.081(10) 0.041(8) -0.001(8) 0.035(8)
C3 0.087(12) 0.160(16) 0.074(11) 0.024(11) 0.002(9) 0.077(12)
C4 0.126(16) 0.103(12) 0.056(9) 0.007(8) -0.028(10) 0.061(12)
C5 0.132(16) 0.112(12) 0.050(8) 0.030(8) 0.021(9) 0.077(12)
C6 0.079(10) 0.091(10) 0.048(8) 0.026(7) 0.018(7) 0.044(9)
C7 0.069(9) 0.066(8) 0.028(6) 0.007(5) 0.001(6) 0.021(7)
C8 0.069(10) 0.065(8) 0.041(7) 0.008(6) -0.002(7) 0.017(7)
C9 0.101(12) 0.073(9) 0.049(8) 0.014(7) 0.013(8) 0.031(9)
C10 0.17(2) 0.095(14) 0.073(13) -0.004(10) 0.038(14) 0.004(15)
C11 0.31(4) 0.17(2) 0.049(12) -0.069(13) -0.010(17) 0.01(3)
C12 0.092(13) 0.164(17) 0.060(10) -0.038(10) 0.002(9) -0.040(12)
C13 0.045(7) 0.057(7) 0.046(7) 0.006(5) -0.009(6) 0.010(6)
C14 0.040(7) 0.037(6) 0.045(7) 0.009(5) -0.007(5) 0.000(5)
C15 0.050(8) 0.038(6) 0.052(7) 0.011(6) -0.009(6) 0.001(6)
C16 0.078(11) 0.041(8) 0.114(13) -0.015(8) 0.016(9) 0.007(7)
C17 0.071(12) 0.076(12) 0.135(16) -0.016(11) 0.003(11) 0.009(10)
C18 0.103(15) 0.043(10) 0.149(19) -0.005(11) -0.038(14) 0.017(10)
C19 0.15(2) 0.049(11) 0.133(17) 0.043(10) -0.028(15) -0.009(11)
C20 0.139(16) 0.052(9) 0.071(10) 0.006(7) 0.009(10) 0.012(9)
C21 0.046(8) 0.047(7) 0.047(7) 0.010(5) 0.007(6) 0.013(6)
C22 0.101(14) 0.132(14) 0.053(9) 0.015(9) 0.018(9) 0.047(12)
C23 0.095(13) 0.193(19) 0.064(10) 0.025(11) 0.031(10) 0.079(14)
C24 0.120(15) 0.103(12) 0.054(9) 0.014(8) 0.033(10) 0.039(11)
C25 0.084(12) 0.099(11) 0.040(8) 0.011(7) 0.001(7) 0.024(9)
C26 0.068(9) 0.078(9) 0.040(7) 0.004(6) 0.007(7) 0.020(8)
C27 0.047(8) 0.059(7) 0.043(7) 0.012(6) 0.003(6) 0.013(6)
C28 0.099(12) 0.103(11) 0.040(7) 0.003(7) 0.011(7) 0.047(10)
C29 0.131(16) 0.128(14) 0.049(9) -0.011(9) 0.021(10) 0.056(13)
C30 0.152(18) 0.20(2) 0.043(9) -0.013(11) -0.023(10) 0.115(17)
C31 0.28(3) 0.25(2) 0.041(9) -0.018(12) -0.041(13) 0.22(2)
C32 0.22(2) 0.182(18) 0.046(9) 0.010(10) -0.015(11) 0.169(18)
C33 0.051(7) 0.053(7) 0.020(5) 0.005(5) 0.003(5) 0.019(6)
C34 0.043(8) 0.075(9) 0.075(9) 0.031(7) 0.001(7) 0.006(7)
C35 0.043(8) 0.078(10) 0.099(11) 0.027(8) 0.008(8) -0.005(7)
C36 0.031(7) 0.077(9) 0.069(9) -0.018(7) -0.003(7) 0.004(7)
C37 0.040(8) 0.056(8) 0.073(9) 0.004(7) -0.002(7) 0.006(7)
C38 0.042(7) 0.049(7) 0.056(7) 0.004(6) 0.011(6) 0.006(6)
C39 0.049(8) 0.055(7) 0.051(7) 0.021(6) 0.017(6) 0.012(6)
C40 0.043(7) 0.037(6) 0.052(7) 0.009(5) 0.014(5) 0.011(5)
C41 0.043(7) 0.059(7) 0.038(6) 0.005(5) 0.003(5) 0.024(6)
C42 0.077(10) 0.074(9) 0.044(7) -0.007(6) 0.009(7) 0.019(8)
C43 0.132(17) 0.110(13) 0.041(9) -0.016(8) -0.008(9) 0.020(12)
C44 0.129(17) 0.166(18) 0.045(9) 0.035(11) 0.032(10) 0.100(15)
C45 0.094(13) 0.120(13) 0.045(8) 0.030(9) 0.020(8) 0.036(11)
C46 0.061(9) 0.093(10) 0.037(7) 0.012(6) 0.010(6) 0.041(8)
C47 0.036(6) 0.039(6) 0.036(6) 0.017(5) 0.015(5) 0.013(5)
C48 0.053(8) 0.070(8) 0.037(6) 0.009(6) 0.000(6) 0.032(7)
C49 0.067(9) 0.062(8) 0.060(8) 0.018(7) 0.020(7) 0.028(7)
C50 0.053(8) 0.045(7) 0.083(10) 0.029(7) 0.001(7) 0.018(6)
C51 0.067(10) 0.047(7) 0.085(10) 0.018(7) -0.028(8) 0.012(7)
C52 0.070(9) 0.063(8) 0.055(8) 0.010(6) -0.006(7) 0.033(7)
C53 0.072(10) 0.048(7) 0.059(8) -0.019(6) 0.017(7) 0.007(7)
C54 0.082(11) 0.106(12) 0.059(9) -0.001(8) 0.025(8) 0.036(10)
C55 0.136(19) 0.145(17) 0.081(13) -0.008(11) 0.032(12) 0.061(15)
C56 0.15(2) 0.134(17) 0.098(16) 0.015(13) 0.064(16) 0.034(16)
C57 0.16(3) 0.22(3) 0.16(2) 0.03(2) 0.09(2) 0.06(2)
C58 0.092(15) 0.148(17) 0.122(16) 0.031(13) 0.038(12) 0.054(13)
C65 0.069(9) 0.053(8) 0.080(9) -0.014(7) -0.021(8) 0.032(7)
C66 0.067(9) 0.042(7) 0.057(8) 0.001(6) -0.020(7) 0.018(6)
C67 0.040(7) 0.044(6) 0.038(6) 0.000(5) -0.006(5) 0.020(5)
C68 0.054(8) 0.075(8) 0.045(7) 0.010(6) -0.004(6) 0.032(7)
C69 0.044(8) 0.078(9) 0.051(8) 0.019(6) -0.002(6) 0.009(7)
C70 0.042(8) 0.083(10) 0.070(9) 0.003(8) -0.013(7) 0.000(7)
C71 0.059(10) 0.103(11) 0.045(8) -0.003(7) -0.014(7) -0.007(8)
C72 0.049(8) 0.083(9) 0.049(8) 0.005(7) -0.003(6) 0.000(7)
C73 0.050(7) 0.053(7) 0.030(6) 0.003(5) -0.013(5) 0.019(6)
C74 0.095(12) 0.075(9) 0.058(9) 0.017(7) 0.002(8) 0.026(9)
C75 0.142(17) 0.110(14) 0.046(9) 0.036(9) -0.002(10) 0.021(12)
C76 0.101(14) 0.147(16) 0.037(8) 0.015(10) 0.005(8) 0.044(13)
C77 0.100(13) 0.105(12) 0.044(8) -0.010(8) -0.015(8) 0.032(10)
C78 0.054(8) 0.080(9) 0.043(7) 0.002(6) 0.003(6) 0.019(7)
P10 0.057(2) 0.0517(19) 0.0518(19) 0.0011(15) -0.0002(16) 0.0210(17)
Cl10 0.161(5) 0.091(3) 0.133(4) 0.053(3) -0.005(4) 0.023(3)
Cl11 0.146(5) 0.067(3) 0.311(8) 0.055(4) -0.046(5) 0.037(3)
Cl12 0.173(6) 0.117(4) 0.320(9) 0.002(5) 0.032(6) 0.105(5)
Cl13 0.103(4) 0.108(3) 0.172(5) -0.012(3) 0.046(4) 0.048(3)
Cl14 0.218(6) 0.116(3) 0.080(3) 0.033(2) 0.068(3) 0.110(4)
Cl15 0.173(6) 0.243(7) 0.187(6) 0.095(5) 0.099(5) 0.168(6)
Cl16 0.065(3) 0.162(5) 0.248(7) 0.098(5) 0.007(4) 0.047(3)
Cl17 0.080(3) 0.077(2) 0.109(3) 0.022(2) -0.022(2) -0.001(2)
Cl18 0.100(3) 0.129(3) 0.077(3) 0.022(2) -0.043(2) 0.019(3)
Cl19 0.100(3) 0.129(4) 0.087(3) 0.014(3) -0.046(3) -0.041(3)
Cl20 0.093(3) 0.067(2) 0.075(2) 0.0123(18) 0.004(2) -0.009(2)
Cl21 0.062(2) 0.071(2) 0.060(2) 0.0126(16) -0.0102(16) 0.0159(17)
O1 0.074(7) 0.068(6) 0.074(6) 0.022(5) 0.014(5) 0.023(5)
O2 0.055(5) 0.051(5) 0.065(5) 0.003(4) 0.007(4) 0.024(4)
O3 0.079(7) 0.067(6) 0.048(5) -0.001(4) 0.012(5) 0.036(5)
O4 0.061(6) 0.051(5) 0.056(5) -0.003(4) 0.005(4) 0.016(4)
O5 0.073(6) 0.069(6) 0.053(5) 0.015(4) -0.017(4) 0.020(5)
O6 0.049(5) 0.057(5) 0.045(4) 0.007(4) -0.005(4) 0.017(4)
C100 0.061(10) 0.053(8) 0.089(11) 0.008(8) -0.014(8) 0.011(7)
C101 0.089(13) 0.043(8) 0.118(13) 0.009(8) -0.027(10) -0.006(8)
C102 0.078(14) 0.052(10) 0.21(2) 0.016(13) -0.059(15) 0.014(10)
C103 0.089(15) 0.058(11) 0.19(2) 0.006(12) 0.001(15) 0.035(10)
C104 0.051(10) 0.068(10) 0.149(16) 0.003(10) -0.003(10) 0.013(8)
C105 0.054(9) 0.049(8) 0.086(11) -0.020(7) -0.009(8) 0.008(7)
C106 0.098(12) 0.067(9) 0.048(8) 0.032(7) 0.034(8) 0.043(9)
C107 0.102(13) 0.070(9) 0.078(10) 0.039(8) 0.046(10) 0.048(10)
C108 0.098(15) 0.109(14) 0.130(16) 0.067(12) 0.057(13) 0.062(13)
C109 0.054(10) 0.096(12) 0.143(16) 0.079(11) 0.039(11) 0.035(9)
C110 0.077(11) 0.054(8) 0.082(10) 0.036(7) 0.014(9) 0.019(8)
C111 0.073(10) 0.043(7) 0.069(9) 0.020(6) 0.016(8) 0.014(7)
C112 0.050(8) 0.070(9) 0.044(7) -0.007(6) 0.005(6) 0.021(7)
C113 0.061(9) 0.076(9) 0.046(7) -0.003(7) -0.015(7) 0.015(8)
C114 0.054(9) 0.073(9) 0.054(8) -0.003(7) -0.007(7) -0.008(7)
C115 0.059(9) 0.058(8) 0.045(7) -0.001(6) 0.006(6) 0.004(7)
C116 0.057(8) 0.046(7) 0.037(6) -0.005(5) -0.002(6) 0.004(6)
C117 0.054(8) 0.055(8) 0.028(6) -0.020(5) -0.002(5) 0.014(7)

loop_
_atom_type_symbol
_atom_type_description
_atom_type_scat_dispersion_real
_atom_type_scat_dispersion_imag
_atom_type_scat_source
C C 0.0033 0.0016 'International Tables Vol C Tables 4.2.6.8 and 6.1.1.4'
H H 0.0000 0.0000 'International Tables Vol C Tables 4.2.6.8 and 6.1.1.4'
P P 0.1023 0.0942 'International Tables Vol C Tables 4.2.6.8 and 6.1.1.4'
S S 0.1246 0.1234 'International Tables Vol C Tables 4.2.6.8 and 6.1.1.4'
Cl Cl 0.1484 0.1585 'International Tables Vol C Tables 4.2.6.8 and 6.1.1.4'
Mo Mo -1.6832 0.6857 'International Tables Vol C Tables 4.2.6.8 and 6.1.1.4'
O O 0.0106 0.0060 'International Tables Vol C Tables 4.2.6.8 and 6.1.1.4'

loop_
_geom_angle_atom_site_label_1
_geom_angle_atom_site_label_2
_geom_angle_atom_site_label_3
_geom_angle
_geom_angle_site_symmetry_3
S2 Mo1 S4 97.31(10) .
S2 Mo1 S1 105.91(9) .
S4 Mo1 S1 105.05(9) .
S2 Mo1 Cl1 161.29(10) .
S4 Mo1 Cl1 93.30(10) .
S1 Mo1 Cl1 86.00(9) .
S2 Mo1 P1 85.28(10) .
S4 Mo1 P1 84.07(9) .
S1 Mo1 P1 164.19(10) .
Cl1 Mo1 P1 80.52(9) .
S2 Mo1 P2 91.28(10) .
S4 Mo1 P2 159.45(9) .
S1 Mo1 P2 90.36(9) .
Cl1 Mo1 P2 73.96(9) .
P1 Mo1 P2 78.04(9) .
S2 Mo1 Mo3 53.49(7) .
S4 Mo1 Mo3 97.95(7) .
S1 Mo1 Mo3 53.94(7) .
Cl1 Mo1 Mo3 139.93(7) .
P1 Mo1 Mo3 138.73(8) .
P2 Mo1 Mo3 102.15(7) .
S2 Mo1 Mo2 98.89(8) .
S4 Mo1 Mo2 52.21(7) .
S1 Mo1 Mo2 54.25(7) .
Cl1 Mo1 Mo2 99.79(7) .
P1 Mo1 Mo2 136.28(7) .
P2 Mo1 Mo2 144.60(7) .
Mo3 Mo1 Mo2 59.97(3) .
S4 Mo2 S3 98.93(10) .
S4 Mo2 S1 105.53(9) .
S3 Mo2 S1 104.29(10) .
S4 Mo2 Cl2 162.82(9) .
S3 Mo2 Cl2 91.56(9) .
S1 Mo2 Cl2 84.79(9) .
S4 Mo2 P3 81.31(9) .
S3 Mo2 P3 84.55(10) .
S1 Mo2 P3 167.53(9) .
Cl2 Mo2 P3 86.21(9) .
S4 Mo2 P4 92.70(9) .
S3 Mo2 P4 157.02(10) .
S1 Mo2 P4 91.44(9) .
Cl2 Mo2 P4 73.02(8) .
P3 Mo2 P4 77.67(9) .
S4 Mo2 Mo3 98.79(7) .
S3 Mo2 Mo3 52.24(7) .
S1 Mo2 Mo3 53.78(7) .
Cl2 Mo2 Mo3 98.39(7) .
P3 Mo2 Mo3 136.49(7) .
P4 Mo2 Mo3 145.12(7) .
S4 Mo2 Mo1 53.36(7) .
S3 Mo2 Mo1 99.00(7) .
S1 Mo2 Mo1 53.60(6) .
Cl2 Mo2 Mo1 138.38(7) .
P3 Mo2 Mo1 134.62(7) .
P4 Mo2 Mo1 103.83(7) .
Mo3 Mo2 Mo1 59.95(3) .
S3 Mo3 S2 98.99(10) .
S3 Mo3 S1 105.82(9) .
S2 Mo3 S1 104.34(9) .
S3 Mo3 Cl3 160.96(10) .
S2 Mo3 Cl3 90.63(10) .
S1 Mo3 Cl3 87.43(9) .
S3 Mo3 P5 82.53(10) .
S2 Mo3 P5 85.37(10) .
S1 Mo3 P5 165.70(10) .
Cl3 Mo3 P5 81.91(10) .
S3 Mo3 P6 92.75(10) .
S2 Mo3 P6 158.98(10) .
S1 Mo3 P6 88.96(9) .
Cl3 Mo3 P6 73.52(9) .
P5 Mo3 P6 78.91(9) .
S3 Mo3 Mo1 99.96(7) .
S2 Mo3 Mo1 52.05(7) .
S1 Mo3 Mo1 53.76(6) .
Cl3 Mo3 Mo1 98.92(8) .
P5 Mo3 Mo1 137.35(8) .
P6 Mo3 Mo1 142.59(7) .
S3 Mo3 Mo2 53.35(7) .
S2 Mo3 Mo2 97.91(7) .
S1 Mo3 Mo2 54.25(6) .
Cl3 Mo3 Mo2 141.68(8) .
P5 Mo3 Mo2 135.81(8) .
P6 Mo3 Mo2 103.09(7) .
Mo1 Mo3 Mo2 60.08(3) .
Mo1 S1 Mo3 72.29(7) .
Mo1 S1 Mo2 72.15(7) .
Mo3 S1 Mo2 71.97(8) .
Mo1 S2 Mo3 74.46(8) .
Mo3 S3 Mo2 74.41(9) .
Mo2 S4 Mo1 74.43(8) .
C13 P1 C1 103.5(6) .
C13 P1 C7 104.6(5) .
C1 P1 C7 102.7(5) .
C13 P1 Mo1 108.9(3) .
C1 P1 Mo1 117.7(4) .
C7 P1 Mo1 117.8(4) .
C21 P2 C15 104.8(5) .
C21 P2 C14 104.2(5) .
C15 P2 C14 100.3(5) .
C21 P2 Mo1 116.4(4) .
C15 P2 Mo1 124.0(4) .
C14 P2 Mo1 104.3(3) .
C39 P3 C27 105.3(5) .
C39 P3 C33 101.1(5) .
C27 P3 C33 103.0(5) .
C39 P3 Mo2 107.0(4) .
C27 P3 Mo2 114.8(4) .
C33 P3 Mo2 123.6(3) .
C41 P4 C47 102.8(5) .
C41 P4 C40 107.0(5) .
C47 P4 C40 100.0(5) .
C41 P4 Mo2 115.5(3) .
C47 P4 Mo2 126.8(3) .
C40 P4 Mo2 102.4(3) .
C59 P5 C53 99.4(4) .
C59 P5 C65 107.9(4) .
C53 P5 C65 104.2(6) .
C59 P5 Mo3 117.5(3) .
C53 P5 Mo3 117.9(4) .
C65 P5 Mo3 108.7(2) .
C73 P6 C67 101.8(5) .
C73 P6 C66 107.3(5) .
C67 P6 C66 99.8(5) .
C73 P6 Mo3 115.3(4) .
C67 P6 Mo3 127.3(3) .
C66 P6 Mo3 102.9(4) .
C2 C1 C6 117.5(11) .
C2 C1 P1 123.7(10) .
C6 C1 P1 118.8(10) .
C1 C2 C3 122.3(14) .
C4 C3 C2 119.5(15) .
C3 C4 C5 120.7(14) .
C6 C5 C4 116.4(14) .
C5 C6 C1 123.4(13) .
C12 C7 C8 119.9(12) .
C12 C7 P1 117.8(12) .
C8 C7 P1 122.2(9) .
C7 C8 C9 121.7(12) .
C10 C9 C8 122.4(16) .
C11 C10 C9 114.9(19) .
C10 C11 C12 129(2) .
C7 C12 C11 112.0(18) .
C14 C13 P1 114.0(7) .
C13 C14 P2 111.1(8) .
C16 C15 C20 115.5(12) .
C16 C15 P2 123.2(10) .
C20 C15 P2 121.2(11) .
C15 C16 C17 121.9(16) .
C18 C17 C16 123.1(18) .
C19 C18 C17 115.3(17) .
C18 C19 C20 124.0(18) .
C15 C20 C19 120.1(15) .
C22 C21 C26 118.7(12) .
C22 C21 P2 123.6(10) .
C26 C21 P2 117.6(9) .
C21 C22 C23 122.3(15) .
C22 C23 C24 118.5(15) .
C25 C24 C23 121.0(14) .
C24 C25 C26 119.6(14) .
C25 C26 C21 119.7(13) .
C28 C27 C32 116.2(11) .
C28 C27 P3 120.8(9) .
C32 C27 P3 123.0(10) .
C27 C28 C29 121.5(13) .
C30 C29 C28 120.2(15) .
C31 C30 C29 119.6(15) .
C30 C31 C32 121.1(17) .
C27 C32 C31 120.7(14) .
C34 C33 C38 117.6(11) .
C34 C33 P3 118.6(9) .
C38 C33 P3 123.6(8) .
C33 C34 C35 120.1(12) .
C36 C35 C34 120.2(12) .
C37 C36 C35 120.2(12) .
C36 C37 C38 119.0(12) .
C33 C38 C37 122.9(11) .
C40 C39 P3 109.7(7) .
C39 C40 P4 108.4(7) .
C42 C41 C46 119.4(11) .
C42 C41 P4 123.7(10) .
C46 C41 P4 116.9(8) .
C41 C42 C43 119.1(14) .
C44 C43 C42 120.5(14) .
C45 C44 C43 120.1(13) .
C46 C45 C44 119.4(15) .
C45 C46 C41 121.3(13) .
C48 C47 C52 116.7(10) .
C48 C47 P4 119.1(8) .
C52 C47 P4 124.0(8) .
C47 C48 C49 122.8(10) .
C50 C49 C48 119.2(11) .
C49 C50 C51 119.8(12) .
C50 C51 C52 119.8(12) .
C47 C52 C51 121.6(12) .
C58 C53 C54 119.7(11) .
C58 C53 P5 121.0(10) .
C54 C53 P5 119.3(11) .
C55 C54 C53 123.5(16) .
C54 C55 C56 113.5(19) .
C55 C56 C57 127(2) .
C58 C57 C56 115(2) .
C57 C58 C53 121.0(15) .
C60 C59 C64 120.0 .
C60 C59 P5 120.5(2) .
C64 C59 P5 119.5(2) .
C61 C60 C59 120.0 .
C62 C61 C60 120.0 .
C61 C62 C63 120.0 .
C64 C63 C62 120.0 .
C63 C64 C59 120.0 .
C66 C65 P5 107.6(6) .
C65 C66 P6 111.5(7) .
C72 C67 C68 117.2(11) .
C72 C67 P6 121.7(9) .
C68 C67 P6 120.9(8) .
C67 C68 C69 122.9(10) .
C70 C69 C68 116.7(11) .
C71 C70 C69 120.1(12) .
C70 C71 C72 122.1(12) .
C67 C72 C71 120.7(12) .
C74 C73 C78 116.2(11) .
C74 C73 P6 125.5(10) .
C78 C73 P6 118.3(9) .
C75 C74 C73 123.6(14) .
C74 C75 C76 119.3(15) .
C77 C76 C75 118.6(15) .
C76 C77 C78 122.5(15) .
C77 C78 C73 119.9(13) .
O5 P10 O2 92.7(4) .
O5 P10 O1 88.4(4) .
O2 P10 O1 92.5(4) .
O5 P10 O4 178.9(5) .
O2 P10 O4 86.8(4) .
O1 P10 O4 92.6(4) .
O5 P10 O6 90.3(4) .
O2 P10 O6 88.6(4) .
O1 P10 O6 178.3(4) .
O4 P10 O6 88.8(4) .
O5 P10 O3 88.7(4) .
O2 P10 O3 178.0(5) .
O1 P10 O3 86.0(4) .
O4 P10 O3 91.9(4) .
O6 P10 O3 93.0(4) .
C100 O1 P10 110.3(9) .
C105 O2 P10 109.9(8) .
C106 O3 P10 109.9(8) .
C111 O4 P10 110.1(8) .
C112 O5 P10 111.3(7) .
C117 O6 P10 114.7(5) .
O1 C100 C105 111.4(11) .
O1 C100 C101 126.9(16) .
C105 C100 C101 121.6(15) .
C100 C101 C102 116.2(17) .
C100 C101 Cl10 117.8(15) .
C102 C101 Cl10 126.0(14) .
C103 C102 C101 124.9(17) .
C103 C102 Cl11 120.8(18) .
C101 C102 Cl11 114.3(19) .
C102 C103 C104 116.9(17) .
C102 C103 Cl12 120.1(17) .
C104 C103 Cl12 123.0(19) .
C105 C104 C103 119.7(17) .
C105 C104 Cl13 121.9(13) .
C103 C104 Cl13 118.4(15) .
O2 C105 C100 115.6(12) .
O2 C105 C104 123.8(15) .
C100 C105 C104 120.6(14) .
O3 C106 C107 125.3(14) .
O3 C106 C111 114.1(12) .
C107 C106 C111 120.7(16) .
C108 C107 C106 121.6(16) .
C108 C107 Cl14 119.7(14) .
C106 C107 Cl14 118.6(14) .
C107 C108 C109 119.8(16) .
C107 C108 Cl15 123.2(18) .
C109 C108 Cl15 116.9(16) .
C108 C109 C110 119.8(15) .
C108 C109 Cl16 124.7(15) .
C110 C109 Cl16 115.5(16) .
C111 C110 C109 116.8(14) .
C111 C110 Cl17 118.5(12) .
C109 C110 Cl17 124.7(14) .
O4 C111 C106 113.3(13) .
O4 C111 C110 125.5(13) .
C106 C111 C110 121.2(14) .
O5 C112 C113 125.1(12) .
O5 C112 C117 116.3(10) .
C113 C112 C117 118.4(11) .
C112 C113 C114 120.1(12) .
C112 C113 Cl18 119.9(11) .
C114 C113 Cl18 120.0(10) .
C113 C114 C115 118.8(11) .
C113 C114 Cl19 123.3(11) .
C115 C114 Cl19 117.9(10) .
C116 C115 C114 121.1(11) .
C116 C115 Cl20 119.2(10) .
C114 C115 Cl20 119.7(9) .
C115 C116 C117 118.8(11) .
C115 C116 Cl21 123.2(10) .
C117 C116 Cl21 117.8(8) .
C116 C117 O6 130.4(8) .
C116 C117 C112 122.5(9) .
O6 C117 C112 107.1(8) .
C901 C900 C905 118.8 .
C902 C901 C900 121.7 .
C901 C902 C903 119.9 .
C904 C903 C902 119.4 .
C903 C904 C905 121.2 .
C900 C905 C904 119.0 .
C907 C906 C911 118.7 .
C906 C907 C908 122.0 .
C907 C908 C909 119.8 .
C910 C909 C908 119.4 .
C909 C910 C911 121.2 .
C906 C911 C910 119.0 .
C913 C912 C917 118.8 .
C914 C913 C912 121.7 .
C913 C914 C915 119.9 .
C916 C915 C914 119.4 .
C915 C916 C917 121.2 .
C912 C917 C916 119.0 .
C919 C918 C920 108.7 .
C918 C919 C920 114.0(6) 2_666
C918 C920 C919 125.8(6) 2_666

loop_
_geom_bond_atom_site_label_1
_geom_bond_atom_site_label_2
_geom_bond_distance
_geom_bond_site_symmetry_2
Mo1 S2 2.275(3) .
Mo1 S4 2.318(3) .
Mo1 S1 2.353(2) .
Mo1 Cl1 2.459(3) .
Mo1 P1 2.577(3) .
Mo1 P2 2.673(3) .
Mo1 Mo3 2.7789(12) .
Mo1 Mo2 2.7826(12) .
Mo2 S4 2.283(3) .
Mo2 S3 2.315(3) .
Mo2 S1 2.372(3) .
Mo2 Cl2 2.471(2) .
Mo2 P3 2.607(3) .
Mo2 P4 2.661(3) .
Mo2 Mo3 2.7795(12) .
Mo3 S3 2.281(3) .
Mo3 S2 2.318(3) .
Mo3 S1 2.358(3) .
Mo3 Cl3 2.464(3) .
Mo3 P5 2.574(3) .
Mo3 P6 2.654(3) .
P1 C13 1.820(11) .
P1 C1 1.832(11) .
P1 C7 1.841(11) .
P2 C21 1.818(11) .
P2 C15 1.821(11) .
P2 C14 1.824(10) .
P3 C39 1.799(11) .
P3 C27 1.824(11) .
P3 C33 1.831(11) .
P4 C41 1.813(11) .
P4 C47 1.823(10) .
P4 C40 1.830(10) .
P5 C59 1.797(7) .
P5 C53 1.842(13) .
P5 C65 1.916(7) .
P6 C73 1.815(11) .
P6 C67 1.818(11) .
P6 C66 1.859(11) .
C1 C2 1.326(16) .
C1 C6 1.410(16) .
C2 C3 1.390(18) .
C3 C4 1.36(2) .
C4 C5 1.42(2) .
C5 C6 1.356(16) .
C7 C12 1.381(18) .
C7 C8 1.395(17) .
C8 C9 1.409(16) .
C9 C10 1.33(2) .
C10 C11 1.32(3) .
C11 C12 1.50(3) .
C13 C14 1.522(14) .
C15 C16 1.328(17) .
C15 C20 1.369(17) .
C16 C17 1.391(19) .
C17 C18 1.35(2) .
C18 C19 1.28(2) .
C19 C20 1.42(2) .
C21 C22 1.332(18) .
C21 C26 1.406(16) .
C22 C23 1.384(18) .
C23 C24 1.40(2) .
C24 C25 1.328(19) .
C25 C26 1.411(16) .
C27 C28 1.365(16) .
C27 C32 1.366(16) .
C28 C29 1.425(17) .
C29 C30 1.32(2) .
C30 C31 1.32(2) .
C31 C32 1.415(19) .
C33 C34 1.364(15) .
C33 C38 1.392(14) .
C34 C35 1.423(17) .
C35 C36 1.398(17) .
C36 C37 1.339(16) .
C37 C38 1.404(15) .
C39 C40 1.524(14) .
C41 C42 1.382(15) .
C41 C46 1.398(16) .
C42 C43 1.403(18) .
C43 C44 1.38(2) .
C44 C45 1.38(2) .
C45 C46 1.374(16) .
C47 C48 1.361(14) .
C47 C52 1.379(14) .
C48 C49 1.407(15) .
C49 C50 1.359(16) .
C50 C51 1.372(17) .
C51 C52 1.403(16) .
C53 C58 1.395(15) .
C53 C54 1.414(18) .
C54 C55 1.37(2) .
C55 C56 1.40(3) .
C56 C57 1.43(3) .
C57 C58 1.38(2) .
C59 C60 1.3900 .
C59 C64 1.3901 .
C60 C61 1.3900 .
C61 C62 1.3900 .
C62 C63 1.3900 .
C63 C64 1.3900 .
C65 C66 1.522(13) .
C67 C72 1.379(14) .
C67 C68 1.387(15) .
C68 C69 1.443(16) .
C69 C70 1.388(16) .
C70 C71 1.366(17) .
C71 C72 1.392(17) .
C73 C74 1.362(15) .
C73 C78 1.381(15) .
C74 C75 1.357(19) .
C75 C76 1.37(2) .
C76 C77 1.33(2) .
C77 C78 1.375(17) .
P10 O5 1.699(9) .
P10 O2 1.703(8) .
P10 O1 1.705(8) .
P10 O4 1.710(8) .
P10 O6 1.714(8) .
P10 O3 1.724(8) .
Cl10 C101 1.743(18) .
Cl11 C102 1.775(18) .
Cl12 C103 1.659(19) .
Cl13 C104 1.681(19) .
Cl14 C107 1.747(16) .
Cl15 C108 1.709(17) .
Cl16 C109 1.726(17) .
Cl17 C110 1.720(15) .
Cl18 C113 1.723(12) .
Cl19 C114 1.715(12) .
Cl20 C115 1.739(12) .
Cl21 C116 1.735(11) .
O1 C100 1.370(16) .
O2 C105 1.326(15) .
O3 C106 1.347(16) .
O4 C111 1.363(15) .
O5 C112 1.347(14) .
O6 C117 1.382(10) .
C100 C105 1.390(19) .
C100 C101 1.381(18) .
C101 C102 1.43(3) .
C102 C103 1.36(3) .
C103 C104 1.43(2) .
C104 C105 1.407(19) .
C106 C107 1.365(18) .
C106 C111 1.381(17) .
C107 C108 1.34(2) .
C108 C109 1.41(2) .
C109 C110 1.45(2) .
C110 C111 1.385(18) .
C112 C113 1.366(16) .
C112 C117 1.414(13) .
C113 C114 1.369(17) .
C114 C115 1.430(17) .
C115 C116 1.347(15) .
C116 C117 1.334(13) .
C900 C901 1.3644 .
C900 C905 1.3982 .
C901 C902 1.3630 .
C902 C903 1.4047 .
C903 C904 1.3349 .
C904 C905 1.4126 .
C906 C907 1.3610 .
C906 C911 1.3986 .
C907 C908 1.3623 .
C908 C909 1.4050 .
C909 C910 1.3347 .
C910 C911 1.4120 .
C912 C913 1.3643 .
C912 C917 1.3982 .
C913 C914 1.3632 .
C914 C915 1.4048 .
C915 C916 1.3348 .
C916 C917 1.4123 .
C918 C919 1.3504 .
C918 C920 1.4449 .
C919 C920 1.387(15) 2_666
C920 C919 1.387(15) 2_666
